data_1521635
loop_
_publ_author_name
'Mueller-Bunz, H.'
'Schleid, T.'

_publ_section_title
;
 La3 F3 (Si3 O9): das erste Fluoridsilicat aus dem ternaeren System La F3
 / La2 O3 / Si O2
;
_journal_name_full 'Zeitschrift fuer Anorganische und Allgemeine Chemie'
_journal_page_first 1377
_journal_page_last 1383
_journal_volume 625
_journal_year 1999
_chemical_formula_sum 'F3 La3 O9 Si3'
_chemical_name_systematic 'La3 F3 (Si3 O9)'
_space_group_IT_number 190
_symmetry_space_group_name_Hall 'P -6c -2c'
_symmetry_space_group_name_H-M 'P -6 2 c'
_cell_angle_alpha 90
_cell_angle_beta 90
_cell_angle_gamma 120
_cell_formula_units_Z 2
_cell_length_a 7.0832
_cell_length_b 7.0832
_cell_length_c 10.8948
_cell_volume 473.379
_citation_journal_id_ASTM ZAACAB
_cod_data_source_file Mueller-Bunz_ZAACAB_1999_799.cif
_cod_data_source_block F3La3O9Si3
_cod_original_cell_volume 473.3789
_cod_database_code 1521635

loop_
_symmetry_equiv_pos_as_xyz
x,y,z
-x+y,-x,-z+1/2
-y,x-y,z
x,y,-z+1/2
-x+y,-x,z
-y,x-y,-z+1/2
y,x,z+1/2
x-y,-y,-z
-x,-x+y,z+1/2
y,x,-z
x-y,-y,z+1/2
-x,-x+y,-z

loop_
_atom_site_label
_atom_site_type_symbol
_atom_site_fract_x
_atom_site_fract_y
_atom_site_fract_z
_atom_site_occupancy
_atom_site_U_iso_or_equiv
O1 O-2 0.1949 0.2354 0.25 1 0.0
F2 F-1 0.3333 0.6667 0.0737 1 0.0
Si1 Si+4 0.2713 0.045 0.25 1 0.0
F1 F-1 0 0 0 1 0.0
O2 O-2 0.3943 0.0756 0.1231 1 0.0
La1 La+3 0.64539 0 0 1 0.0
